data_1529798
loop_
_publ_author_name
'Degtyarev, P.A.'
'Korytnaya, F.M.'
'Kovba, L.M.'
'Pokrovskii, A.N.'

_publ_section_title
;
 Crystal structure of the anhydrous double sulfate of potassium and
 neodymium K Nd (S O4)2
;
_journal_name_full 'Vestnik Moskovskogo Universiteta, Khimiya'
_journal_page_first 705
_journal_page_last 708
_journal_volume 18
_journal_year 1977
_chemical_formula_sum 'K Nd O8 S2'
_chemical_name_systematic 'K Nd (S O4)2'
_space_group_IT_number 2
_symmetry_space_group_name_Hall '-P 1'
_symmetry_space_group_name_H-M 'P -1'
_cell_angle_alpha 92.03
_cell_angle_beta 96.87
_cell_angle_gamma 90.8
_cell_formula_units_Z 2
_cell_length_a 6.91
_cell_length_b 5.3
_cell_length_c 9.05
_cell_volume 328.797
_citation_journal_id_ASTM VMUKA5
_cod_data_source_file Degtyarev_VMUKA5_1977_278.cif
_cod_data_source_block K1Nd1O8S2
_cod_original_cell_volume 328.7966
_cod_original_formula_sum 'K1 Nd1 O8 S2'
_cod_database_code 1529798

loop_
_symmetry_equiv_pos_as_xyz
x,y,z
-x,-y,-z

loop_
_atom_site_label
_atom_site_type_symbol
_atom_site_fract_x
_atom_site_fract_y
_atom_site_fract_z
_atom_site_occupancy
_atom_site_U_iso_or_equiv
O7 O-2 0.434 0.209 0.806 1 0.0
Nd1 Nd+3 0.6956 0.2536 0.2801 1 0.0
O5 O-2 0.194 0.463 0.901 1 0.0
O4 O-2 0.181 0.01 0.922 1 0.0
O1 O-2 0.19 0.399 0.563 1 0.0
K1 K+1 0.8226 0.2749 0.8145 1 0.0
O6 O-2 0.055 0.224 0.32 1 0.0
S2 S+6 0.2222 0.2256 0.4393 1 0.0
S1 S+6 0.3161 0.2374 0.9283 1 0.0
O2 O-2 0.747 0.029 0.507 1 0.0
O3 O-2 0.396 0.316 0.378 1 0.0
O8 O-2 0.429 0.27 0.073 1 0.0
